data_4112186
loop_
_publ_author_name
'F. Albert Cotton'
'Peng Lei'
'Chun Lin'
'Carlos A. Murillo'
'Xiaoping Wang'
'Shu-Yan Yu'
'Zhong-Xing Zhang'

_publ_section_title
;
 A Calix[4]arene Carceplex with Four Rh24+ Fasteners
;
_journal_name_full 'Journal of the American Chemical Society'
_journal_page_first 1518
_journal_page_last 1525
_journal_paper_doi 10.1021/ja0396899
_journal_volume 126
_journal_year 2004
_chemical_formula_sum 'C73 H78 Br2 N4 O13 Rh2'
_chemical_formula_weight 1585.03
_chemical_name_common Rh2(DAniF)2(calixarene-dicarboxy)
_chemical_name_systematic
; 
 ? 
;
_space_group_IT_number 2
_symmetry_cell_setting triclinic
_symmetry_space_group_name_Hall '-P 1'
_symmetry_space_group_name_H-M 'P -1'
_atom_sites_solution_hydrogens geom
_atom_sites_solution_primary direct
_atom_sites_solution_secondary difmap
_audit_creation_method SHELXL-97
_cell_angle_alpha 77.8510(10)
_cell_angle_beta 77.7490(10)
_cell_angle_gamma 80.1740(10)
_cell_formula_units_Z 2
_cell_length_a 12.0208(6)
_cell_length_b 13.1643(6)
_cell_length_c 23.1380(11)
_cell_measurement_reflns_used 9539
_cell_measurement_temperature 213(2)
_cell_measurement_theta_max 27.484
_cell_measurement_theta_min 2.448
_cell_volume 3467.4(3)
_computing_cell_refinement 'SAINT V. 6.22'
_computing_data_collection 'SMART V.5618'
_computing_data_reduction 'SAINT V. 6.22'
_computing_molecular_graphics 'SHELXTL (siemens, 1996)'
_computing_publication_material CIFTAB
_computing_structure_refinement 'SHELXL-97 (Sheldrick, 1997)'
_computing_structure_solution 'SHELXS-97 (Sheldrick, 1990)'
_diffrn_ambient_temperature 213(2)
_diffrn_measured_fraction_theta_full 0.963
_diffrn_measured_fraction_theta_max 0.963
_diffrn_measurement_device_type 'Brucker SMART 1000 CCD'
_diffrn_measurement_method '\w scan'
_diffrn_radiation_monochromator graphite
_diffrn_radiation_source 'normal-focus sealed tube'
_diffrn_radiation_type MoK\a
_diffrn_radiation_wavelength 0.71073
_diffrn_reflns_av_R_equivalents 0.0278
_diffrn_reflns_av_sigmaI/netI 0.0518
_diffrn_reflns_limit_h_max 13
_diffrn_reflns_limit_h_min -15
_diffrn_reflns_limit_k_max 17
_diffrn_reflns_limit_k_min -17
_diffrn_reflns_limit_l_max 26
_diffrn_reflns_limit_l_min -29
_diffrn_reflns_number 23063
_diffrn_reflns_theta_full 27.52
_diffrn_reflns_theta_max 27.52
_diffrn_reflns_theta_min 1.60
_diffrn_standards_number 0
_exptl_absorpt_coefficient_mu 1.694
_exptl_absorpt_correction_T_max 0.7616
_exptl_absorpt_correction_T_min 0.6305
_exptl_absorpt_correction_type multi-scan
_exptl_absorpt_process_details 'SADABS V2.03'
_exptl_crystal_colour dark-red
_exptl_crystal_density_diffrn 1.518
_exptl_crystal_description block
_exptl_crystal_F_000 1616
_exptl_crystal_size_max 0.30
_exptl_crystal_size_mid 0.30
_exptl_crystal_size_min 0.17
_refine_diff_density_max 1.323
_refine_diff_density_min -1.081
_refine_diff_density_rms 0.109
_refine_ls_extinction_method none
_refine_ls_goodness_of_fit_ref 1.028
_refine_ls_hydrogen_treatment noref
_refine_ls_matrix_type full
_refine_ls_number_parameters 797
_refine_ls_number_reflns 15357
_refine_ls_number_restraints 63
_refine_ls_restrained_S_all 1.028
_refine_ls_R_factor_all 0.0672
_refine_ls_R_factor_gt 0.0469
_refine_ls_shift/su_max 0.023
_refine_ls_shift/su_mean 0.001
_refine_ls_structure_factor_coef Fsqd
_refine_ls_weighting_details 'calc w=1/[\s^2^(Fo^2^)+(0.0819P)^2^+0.4378P] where P=(Fo^2^+2Fc^2^)/3'
_refine_ls_weighting_scheme calc
_refine_ls_wR_factor_gt 0.1219
_refine_ls_wR_factor_ref 0.1367
_reflns_number_gt 11518
_reflns_number_total 15357
_reflns_threshold_expression >2sigma(I)
_cod_data_source_file ja0396899si20031206_035237_4.cif
_cod_data_source_block 2MeOH
_cod_database_code 4112186

loop_
_symmetry_equiv_pos_as_xyz
'x, y, z'
'-x, -y, -z'

loop_
_atom_site_label
_atom_site_type_symbol
_atom_site_fract_x
_atom_site_fract_y
_atom_site_fract_z
_atom_site_U_iso_or_equiv
_atom_site_adp_type
_atom_site_occupancy
_atom_site_symmetry_multiplicity
_atom_site_calc_flag
_atom_site_refinement_flags
_atom_site_disorder_assembly
_atom_site_disorder_group
Rh1 Rh 0.12898(2) 0.76163(2) -0.205372(11) 0.02621(8) Uani 1 1 d . . .
Rh2 Rh 0.14517(3) 0.77746(2) -0.313651(11) 0.02971(8) Uani 1 1 d . B .
Br1 Br -0.06876(4) 1.09436(3) -0.563730(17) 0.04752(12) Uani 1 1 d . F .
Br4 Br -0.20063(5) 0.95309(4) 0.048217(18) 0.05745(14) Uani 1 1 d . D .
N1 N 0.1402(3) 0.6042(2) -0.19751(13) 0.0295(6) Uani 1 1 d . . .
N2 N 0.1518(3) 0.6196(2) -0.30074(13) 0.0306(6) Uani 1 1 d . . .
N3 N 0.3032(3) 0.7537(2) -0.21903(13) 0.0321(7) Uani 1 1 d . . .
N4 N 0.3168(3) 0.7671(2) -0.32296(14) 0.0362(7) Uani 1 1 d . . .
O1S O 0.0788(2) 0.7650(2) -0.10409(11) 0.0369(6) Uani 1 1 d . . .
O1 O 0.0960(3) 0.3463(2) 0.03052(12) 0.0501(8) Uani 1 1 d . . .
O3 O 0.5413(4) 0.6644(5) -0.0274(2) 0.122(2) Uani 1 1 d . . .
O5 O 0.1102(2) 0.92187(18) -0.21762(10) 0.0323(6) Uani 1 1 d . . .
O6 O 0.1248(2) 0.93946(19) -0.31798(11) 0.0378(6) Uani 1 1 d . . .
O7 O -0.0486(2) 0.78321(19) -0.20093(10) 0.0304(5) Uani 1 1 d . . .
O8 O -0.0317(2) 0.7984(2) -0.30120(10) 0.0348(6) Uani 1 1 d . . .
O9 O -0.3290(2) 1.1861(2) -0.18707(11) 0.0374(6) Uani 1 1 d . . .
O10 O -0.5094(2) 1.08106(19) -0.24486(11) 0.0331(5) Uani 1 1 d . . .
O11 O -0.3135(3) 1.2309(2) -0.33242(11) 0.0428(7) Uani 1 1 d . . .
O12 O -0.1650(2) 1.37564(18) -0.26897(11) 0.0335(6) Uani 1 1 d . . .
C1 C 0.1482(3) 0.5637(3) -0.24575(15) 0.0295(7) Uani 1 1 d . . .
H1A H 0.1517 0.4906 -0.2410 0.035 Uiso 1 1 calc R . .
C1S C 0.0081(4) 0.8590(3) -0.08727(18) 0.0479(10) Uani 1 1 d . . .
H1SA H -0.0078 0.8520 -0.0438 0.072 Uiso 1 1 calc R . .
H1SB H -0.0635 0.8687 -0.1019 0.072 Uiso 1 1 calc R . .
H1SC H 0.0485 0.9192 -0.1049 0.072 Uiso 1 1 calc R . .
C2 C 0.3627(4) 0.7587(3) -0.27486(18) 0.0398(9) Uani 1 1 d . B .
H2A H 0.4429 0.7561 -0.2804 0.048 Uiso 1 1 calc R . .
C3 C 0.0941(3) 0.9739(3) -0.26890(15) 0.0293(7) Uani 1 1 d . B .
C4 C -0.0876(3) 0.8128(3) -0.24980(15) 0.0305(7) Uani 1 1 d . B .
C5 C -0.4315(3) 1.0015(3) -0.13231(15) 0.0331(8) Uani 1 1 d . B .
H5A H -0.4963 1.0558 -0.1396 0.040 Uiso 1 1 calc R . .
H5B H -0.4620 0.9413 -0.1045 0.040 Uiso 1 1 calc R . .
C6 C -0.3807(3) 1.0495(3) -0.35999(16) 0.0353(8) Uani 1 1 d . C .
H6A H -0.3986 0.9992 -0.3814 0.042 Uiso 1 1 calc R . .
H6B H -0.4503 1.0988 -0.3511 0.042 Uiso 1 1 calc R . .
C7 C -0.0962(4) 1.3022(3) -0.38284(16) 0.0368(9) Uani 1 1 d . E .
H7A H -0.1524 1.3632 -0.3749 0.044 Uiso 1 1 calc R . .
H7B H -0.0286 1.3272 -0.4106 0.044 Uiso 1 1 calc R . .
C8 C -0.1384(3) 1.2460(3) -0.15417(16) 0.0331(8) Uani 1 1 d . B .
H8A H -0.0789 1.2566 -0.1337 0.040 Uiso 1 1 calc R . .
H8B H -0.1888 1.3125 -0.1611 0.040 Uiso 1 1 calc R . .
C11 C 0.1305(3) 0.5356(3) -0.14005(15) 0.0301(7) Uani 1 1 d . . .
C12 C 0.0565(4) 0.4606(3) -0.12254(17) 0.0404(9) Uani 1 1 d . . .
H12A H 0.0112 0.4522 -0.1493 0.048 Uiso 1 1 calc R . .
C13 C 0.0481(4) 0.3971(3) -0.06563(19) 0.0473(10) Uani 1 1 d . . .
H13A H -0.0022 0.3461 -0.0545 0.057 Uiso 1 1 calc R . .
C14 C 0.1132(4) 0.4088(3) -0.02570(17) 0.0398(9) Uani 1 1 d . . .
C15 C 0.1887(3) 0.4829(3) -0.04271(17) 0.0392(9) Uani 1 1 d . . .
H15A H 0.2349 0.4903 -0.0161 0.047 Uiso 1 1 calc R . .
C16 C 0.1959(3) 0.5459(3) -0.09879(16) 0.0349(8) Uani 1 1 d . . .
H16A H 0.2461 0.5971 -0.1096 0.042 Uiso 1 1 calc R . .
C17 C 0.1723(4) 0.3491(4) 0.0699(2) 0.0632(14) Uani 1 1 d . . .
H17A H 0.1519 0.3022 0.1077 0.095 Uiso 1 1 calc R . .
H17B H 0.1661 0.4199 0.0771 0.095 Uiso 1 1 calc R . .
H17C H 0.2506 0.3270 0.0514 0.095 Uiso 1 1 calc R . .
C21 C 0.1598(3) 0.5646(3) -0.34886(16) 0.0324(8) Uani 1 1 d . A .
C22 C 0.2258(4) 0.4685(3) -0.3524(2) 0.0473(10) Uani 1 1 d . . .
H22A H 0.2716 0.4384 -0.3233 0.057 Uiso 1 1 calc R . .
C23 C 0.2251(5) 0.4157(4) -0.3985(2) 0.0617(13) Uani 1 1 d . A .
H23A H 0.2696 0.3499 -0.4000 0.074 Uiso 1 1 calc R . .
C24 C 0.1602(5) 0.4589(4) -0.4414(2) 0.0611(13) Uani 1 1 d . . .
C25 C 0.0962(5) 0.5558(4) -0.4402(2) 0.0581(13) Uani 1 1 d . A .
H25A H 0.0530 0.5861 -0.4704 0.070 Uiso 1 1 calc R . .
C26 C 0.0956(4) 0.6082(3) -0.39460(18) 0.0460(10) Uani 1 1 d . . .
H26A H 0.0516 0.6743 -0.3939 0.055 Uiso 1 1 calc R A .
C31 C 0.3672(3) 0.7366(3) -0.17190(17) 0.0367(8) Uani 1 1 d . . .
C32 C 0.3297(3) 0.7900(3) -0.12386(17) 0.0387(9) Uani 1 1 d . . .
H32A H 0.2653 0.8416 -0.1245 0.046 Uiso 1 1 calc R . .
C33 C 0.3853(4) 0.7688(4) -0.0752(2) 0.0530(12) Uani 1 1 d . . .
H33A H 0.3586 0.8055 -0.0431 0.064 Uiso 1 1 calc R . .
C34 C 0.4802(4) 0.6934(6) -0.0741(2) 0.0713(17) Uani 1 1 d . . .
C35 C 0.5210(4) 0.6411(5) -0.1218(2) 0.0760(18) Uani 1 1 d . . .
H35A H 0.5871 0.5913 -0.1214 0.091 Uiso 1 1 calc R . .
C36 C 0.4645(4) 0.6621(4) -0.1700(2) 0.0555(12) Uani 1 1 d . . .
H36A H 0.4921 0.6255 -0.2021 0.067 Uiso 1 1 calc R . .
C37 C 0.4940(7) 0.6991(10) 0.0256(3) 0.158(5) Uani 1 1 d . . .
H37A H 0.5447 0.6725 0.0544 0.236 Uiso 1 1 calc R . .
H37B H 0.4201 0.6742 0.0415 0.236 Uiso 1 1 calc R . .
H37C H 0.4836 0.7751 0.0183 0.236 Uiso 1 1 calc R . .
C51 C -0.2977(3) 1.1322(3) -0.13403(15) 0.0300(7) Uani 1 1 d . D .
C52 C -0.3503(3) 1.0437(3) -0.10403(16) 0.0332(8) Uani 1 1 d . . .
C53 C -0.3192(3) 0.9910(3) -0.04938(16) 0.0382(9) Uani 1 1 d . D .
H53A H -0.3545 0.9325 -0.0277 0.046 Uiso 1 1 calc R . .
C54 C -0.2369(4) 1.0250(3) -0.02727(16) 0.0404(9) Uani 1 1 d . . .
C55 C -0.1781(3) 1.1079(3) -0.05956(16) 0.0377(9) Uani 1 1 d . D .
H55A H -0.1190 1.1271 -0.0449 0.045 Uiso 1 1 calc R . .
C56 C -0.2084(3) 1.1622(3) -0.11418(15) 0.0326(8) Uani 1 1 d . . .
C61 C -0.4096(3) 1.0115(3) -0.24553(16) 0.0292(7) Uani 1 1 d . B .
C62 C -0.3439(3) 0.9911(3) -0.30127(15) 0.0293(7) Uani 1 1 d . . .
C63 C -0.2428(3) 0.9227(3) -0.30125(15) 0.0303(7) Uani 1 1 d . B .
H63A H -0.1990 0.9078 -0.3380 0.036 Uiso 1 1 calc R . .
C64 C -0.2044(3) 0.8752(3) -0.24761(15) 0.0297(7) Uani 1 1 d . . .
C65 C -0.2683(3) 0.8999(3) -0.19339(15) 0.0300(7) Uani 1 1 d . B .
H65A H -0.2419 0.8696 -0.1574 0.036 Uiso 1 1 calc R . .
C66 C -0.3701(3) 0.9681(3) -0.19162(15) 0.0300(7) Uani 1 1 d . . .
C71 C -0.2495(3) 1.1910(3) -0.38202(15) 0.0343(8) Uani 1 1 d . C .
C72 C -0.1479(4) 1.2313(3) -0.41105(15) 0.0345(8) Uani 1 1 d . . .
C73 C -0.0915(3) 1.1988(3) -0.46477(16) 0.0358(8) Uani 1 1 d . F .
H73A H -0.0239 1.2259 -0.4860 0.043 Uiso 1 1 calc R . .
C74 C -0.1347(4) 1.1273(3) -0.48670(16) 0.0370(8) Uani 1 1 d . . .
C75 C -0.2287(3) 1.0790(3) -0.45361(16) 0.0347(8) Uani 1 1 d . C .
H75A H -0.2535 1.0263 -0.4677 0.042 Uiso 1 1 calc R . .
C76 C -0.2856(3) 1.1091(3) -0.39976(15) 0.0320(8) Uani 1 1 d . . .
C81 C -0.1014(3) 1.2771(3) -0.26962(16) 0.0297(7) Uani 1 1 d . B .
C82 C -0.0614(3) 1.2409(3) -0.32377(15) 0.0304(7) Uani 1 1 d . . .
C83 C 0.0051(3) 1.1437(3) -0.32366(15) 0.0329(8) Uani 1 1 d . B .
H83A H 0.0337 1.1194 -0.3601 0.039 Uiso 1 1 calc R . .
C84 C 0.0299(3) 1.0817(3) -0.26983(15) 0.0295(7) Uani 1 1 d . . .
C85 C -0.0161(3) 1.1174(3) -0.21607(15) 0.0279(7) Uani 1 1 d . B .
H85A H -0.0019 1.0745 -0.1797 0.034 Uiso 1 1 calc R . .
C86 C -0.0820(3) 1.2138(3) -0.21461(15) 0.0291(7) Uani 1 1 d . . .
O2 O 0.1498(7) 0.4287(7) -0.4964(4) 0.065(2) Uiso 0.550(14) 1 d P A 1
C27 C 0.2223(9) 0.3310(9) -0.5031(5) 0.072(4) Uiso 0.550(14) 1 d P A 1
H27A H 0.2139 0.3098 -0.5394 0.107 Uiso 0.550(14) 1 calc PR A 1
H27B H 0.2001 0.2775 -0.4686 0.107 Uiso 0.550(14) 1 calc PR A 1
H27C H 0.3017 0.3401 -0.5057 0.107 Uiso 0.550(14) 1 calc PR A 1
O2' O 0.1484(8) 0.3868(8) -0.4766(5) 0.066(3) Uiso 0.450(14) 1 d P A 2
C27' C 0.2037(11) 0.4115(10) -0.5329(6) 0.065(4) Uiso 0.450(14) 1 d P A 2
H27D H 0.1959 0.3605 -0.5560 0.098 Uiso 0.450(14) 1 calc PR A 2
H27E H 0.2844 0.4115 -0.5328 0.098 Uiso 0.450(14) 1 calc PR A 2
H27F H 0.1712 0.4806 -0.5508 0.098 Uiso 0.450(14) 1 calc PR A 2
C41 C 0.4039(4) 0.7782(4) -0.37802(18) 0.0279(17) Uiso 0.528(6) 1 d PG B 1
C42 C 0.5074(4) 0.8173(4) -0.38552(19) 0.0411(19) Uiso 0.528(6) 1 d PG B 1
H42A H 0.5300 0.8337 -0.3525 0.049 Uiso 0.528(6) 1 calc PR B 1
C43 C 0.5775(4) 0.8321(5) -0.4419(2) 0.047(2) Uiso 0.528(6) 1 d PG B 1
H43A H 0.6475 0.8585 -0.4470 0.056 Uiso 0.528(6) 1 calc PR B 1
C44 C 0.5441(4) 0.8078(5) -0.49078(18) 0.041(2) Uiso 0.528(6) 1 d PG B 1
C45 C 0.4406(5) 0.7686(5) -0.4833(2) 0.033(2) Uiso 0.528(6) 1 d PG B 1
H45A H 0.4180 0.7522 -0.5163 0.040 Uiso 0.528(6) 1 calc PR B 1
C46 C 0.3705(4) 0.7539(5) -0.4269(2) 0.032(2) Uiso 0.528(6) 1 d PG B 1
H46A H 0.3005 0.7274 -0.4218 0.038 Uiso 0.528(6) 1 calc PR B 1
O4 O 0.6080(6) 0.8200(6) -0.5494(3) 0.0464(17) Uiso 0.528(6) 1 d P B 1
C47 C 0.7105(9) 0.8690(9) -0.5603(5) 0.067(3) Uiso 0.528(6) 1 d P B 1
H47A H 0.7456 0.8752 -0.6024 0.100 Uiso 0.528(6) 1 calc PR B 1
H47B H 0.7641 0.8266 -0.5359 0.100 Uiso 0.528(6) 1 calc PR B 1
H47C H 0.6911 0.9382 -0.5496 0.100 Uiso 0.528(6) 1 calc PR B 1
C41' C 0.3756(5) 0.7931(5) -0.3849(2) 0.0300(19) Uiso 0.472(6) 1 d PG B 2
C42' C 0.4425(5) 0.8745(4) -0.3996(2) 0.044(2) Uiso 0.472(6) 1 d PG B 2
H42B H 0.4414 0.9165 -0.3713 0.053 Uiso 0.472(6) 1 calc PR B 2
C43' C 0.5108(5) 0.8937(4) -0.4563(2) 0.046(2) Uiso 0.472(6) 1 d PG B 2
H43B H 0.5560 0.9487 -0.4662 0.055 Uiso 0.472(6) 1 calc PR B 2
C44' C 0.5123(5) 0.8316(5) -0.4982(2) 0.0339(19) Uiso 0.472(6) 1 d PG B 2
C45' C 0.4455(6) 0.7502(5) -0.4835(2) 0.038(3) Uiso 0.472(6) 1 d PG B 2
H45B H 0.4465 0.7083 -0.5119 0.046 Uiso 0.472(6) 1 calc PR B 2
C46' C 0.3771(5) 0.7310(4) -0.4268(3) 0.034(2) Uiso 0.472(6) 1 d PG B 2
H46B H 0.3320 0.6760 -0.4169 0.041 Uiso 0.472(6) 1 calc PR B 2
O4' O 0.5779(6) 0.8470(5) -0.5557(3) 0.0345(16) Uiso 0.472(6) 1 d P B 2
C47' C 0.6548(8) 0.9236(7) -0.5705(4) 0.045(2) Uiso 0.472(6) 1 d P B 2
H47D H 0.6946 0.9258 -0.6118 0.068 Uiso 0.472(6) 1 calc PR B 2
H47E H 0.7103 0.9054 -0.5439 0.068 Uiso 0.472(6) 1 calc PR B 2
H47F H 0.6119 0.9918 -0.5661 0.068 Uiso 0.472(6) 1 calc PR B 2
C111 C -0.6126(3) 1.0325(3) -0.2327(2) 0.0493(11) Uani 1 1 d D C 2
H11A H -0.6082 0.9716 -0.2002 0.059 Uiso 1 1 calc R C 2
H11B H -0.6212 1.0085 -0.2686 0.059 Uiso 1 1 calc R C 2
C112 C -0.7144(4) 1.1114(4) -0.2147(2) 0.0541(11) Uani 1 1 d D C 2
H11C H -0.7836 1.0764 -0.2020 0.065 Uiso 1 1 calc R C 2
H11D H -0.7026 1.1379 -0.1802 0.065 Uiso 1 1 calc R C 2
C113 C -0.7328(5) 1.2015(5) -0.2643(3) 0.0801(18) Uani 1 1 d D C 2
H11E H -0.7983 1.2502 -0.2504 0.120 Uiso 1 1 calc R C 2
H11F H -0.7472 1.1761 -0.2981 0.120 Uiso 1 1 calc R C 2
H11G H -0.6649 1.2369 -0.2768 0.120 Uiso 1 1 calc R C 2
C101 C -0.3936(5) 1.2866(4) -0.1872(3) 0.0409(12) Uiso 0.751(6) 1 d PD D 1
H10A H -0.3741 1.3307 -0.2267 0.049 Uiso 0.751(6) 1 calc PR D 1
H10B H -0.3739 1.3194 -0.1571 0.049 Uiso 0.751(6) 1 calc PR D 1
C102 C -0.5206(5) 1.2797(5) -0.1734(3) 0.0504(14) Uiso 0.751(6) 1 d PD D 1
H10C H -0.5413 1.2432 -0.1319 0.061 Uiso 0.751(6) 1 calc PR D 1
H10D H -0.5381 1.2379 -0.2000 0.061 Uiso 0.751(6) 1 calc PR D 1
C103 C -0.5937(7) 1.3873(6) -0.1813(4) 0.069(2) Uiso 0.751(6) 1 d PD D 1
H10E H -0.6744 1.3783 -0.1716 0.104 Uiso 0.751(6) 1 calc PR D 1
H10F H -0.5753 1.4229 -0.2227 0.104 Uiso 0.751(6) 1 calc PR D 1
H10G H -0.5776 1.4287 -0.1547 0.104 Uiso 0.751(6) 1 calc PR D 1
C104 C -0.4476(15) 1.2499(10) -0.1790(7) 0.0409(12) Uiso 0.249(6) 1 d PD D 2
H10H H -0.4953 1.2249 -0.2011 0.049 Uiso 0.249(6) 1 calc PR D 2
H10I H -0.4826 1.2365 -0.1363 0.049 Uiso 0.249(6) 1 calc PR D 2
C105 C -0.4500(14) 1.3666(11) -0.1995(8) 0.0504(14) Uiso 0.249(6) 1 d PD D 2
H10J H -0.4011 1.3808 -0.2392 0.061 Uiso 0.249(6) 1 calc PR D 2
H10K H -0.4193 1.3956 -0.1714 0.061 Uiso 0.249(6) 1 calc PR D 2
C106 C -0.5708(16) 1.4192(18) -0.2029(11) 0.069(2) Uiso 0.249(6) 1 d PD D 2
H10L H -0.5696 1.4935 -0.2187 0.104 Uiso 0.249(6) 1 calc PR D 2
H10M H -0.6178 1.4099 -0.1631 0.104 Uiso 0.249(6) 1 calc PR D 2
H10N H -0.6026 1.3882 -0.2293 0.104 Uiso 0.249(6) 1 calc PR D 2
C131 C -0.0929(8) 1.4539(7) -0.2700(5) 0.0365(13) Uiso 0.446(6) 1 d PD E 1
H13B H -0.0439 1.4673 -0.3097 0.044 Uiso 0.446(6) 1 calc PR E 1
H13C H -0.0429 1.4271 -0.2402 0.044 Uiso 0.446(6) 1 calc PR E 1
C132 C -0.1624(9) 1.5536(8) -0.2565(5) 0.0539(17) Uiso 0.446(6) 1 d PD E 1
H13D H -0.1989 1.5413 -0.2140 0.065 Uiso 0.446(6) 1 calc PR E 1
H13E H -0.1094 1.6050 -0.2615 0.065 Uiso 0.446(6) 1 calc PR E 1
C133 C -0.2528(11) 1.6022(11) -0.2918(6) 0.084(3) Uiso 0.446(6) 1 d PD E 1
H13E H -0.2948 1.6633 -0.2761 0.127 Uiso 0.446(6) 1 calc PR E 1
H13F H -0.3052 1.5520 -0.2889 0.127 Uiso 0.446(6) 1 calc PR E 1
H13G H -0.2180 1.6231 -0.3336 0.127 Uiso 0.446(6) 1 calc PR E 1
C134 C -0.0918(7) 1.4594(6) -0.2895(4) 0.0365(13) Uiso 0.554(6) 1 d PD E 2
H13H H -0.0487 1.4551 -0.3301 0.044 Uiso 0.554(6) 1 calc PR E 2
H13I H -0.0367 1.4516 -0.2627 0.044 Uiso 0.554(6) 1 calc PR E 2
C135 C -0.1648(7) 1.5623(7) -0.2896(4) 0.0539(17) Uiso 0.554(6) 1 d PD E 2
H13J H -0.2190 1.5693 -0.3169 0.065 Uiso 0.554(6) 1 calc PR E 2
H13K H -0.1161 1.6182 -0.3051 0.065 Uiso 0.554(6) 1 calc PR E 2
C136 C -0.2308(6) 1.5759(5) -0.2286(3) 0.084(3) Uiso 0.554(6) 1 d PD E 2
H13L H -0.2757 1.6448 -0.2312 0.127 Uiso 0.554(6) 1 calc PR E 2
H13M H -0.1777 1.5692 -0.2013 0.127 Uiso 0.554(6) 1 calc PR E 2
H13N H -0.2817 1.5227 -0.2138 0.127 Uiso 0.554(6) 1 calc PR E 2
C121 C -0.4044(6) 1.3015(5) -0.3449(3) 0.0466(14) Uiso 0.674(9) 1 d PRD F 1
H12B H -0.4583 1.3076 -0.3072 0.056 Uiso 0.674(9) 1 calc PR F 1
H12C H -0.4435 1.2744 -0.3704 0.056 Uiso 0.674(9) 1 calc PR F 1
C122 C -0.3774(8) 1.4083(7) -0.3754(5) 0.080(2) Uiso 0.674(9) 1 d PD F 1
H12D H -0.3210 1.4025 -0.4124 0.095 Uiso 0.674(9) 1 calc PR F 1
H12E H -0.3423 1.4376 -0.3491 0.095 Uiso 0.674(9) 1 calc PR F 1
C123 C -0.4820(10) 1.4830(9) -0.3911(6) 0.118(4) Uiso 0.674(9) 1 d PD F 1
H12F H -0.4589 1.5506 -0.4113 0.177 Uiso 0.674(9) 1 calc PR F 1
H12G H -0.5371 1.4912 -0.3546 0.177 Uiso 0.674(9) 1 calc PR F 1
H12H H -0.5167 1.4549 -0.4176 0.177 Uiso 0.674(9) 1 calc PR F 1
C124 C -0.4381(14) 1.2958(10) -0.3486(7) 0.0466(14) Uiso 0.326(9) 1 d PD F 2
H12I H -0.4714 1.2551 -0.3700 0.056 Uiso 0.326(9) 1 calc PR F 2
H12J H -0.4919 1.3054 -0.3113 0.056 Uiso 0.326(9) 1 calc PR F 2
C125 C -0.419(2) 1.4007(12) -0.3871(8) 0.080(2) Uiso 0.326(9) 1 d PD F 2
H12K H -0.4764 1.4208 -0.4135 0.095 Uiso 0.326(9) 1 calc PR F 2
H12L H -0.3431 1.3949 -0.4125 0.095 Uiso 0.326(9) 1 calc PR F 2
C126 C -0.429(2) 1.4858(16) -0.3504(11) 0.118(4) Uiso 0.326(9) 1 d PD F 2
H12M H -0.4099 1.5503 -0.3771 0.177 Uiso 0.326(9) 1 calc PR F 2
H12N H -0.3764 1.4643 -0.3222 0.177 Uiso 0.326(9) 1 calc PR F 2
H12O H -0.5070 1.4972 -0.3284 0.177 Uiso 0.326(9) 1 calc PR F 2

loop_
_atom_site_aniso_label
_atom_site_aniso_U_11
_atom_site_aniso_U_22
_atom_site_aniso_U_33
_atom_site_aniso_U_23
_atom_site_aniso_U_13
_atom_site_aniso_U_12
Rh1 0.03375(16) 0.02338(13) 0.01811(13) 0.00012(10) 0.00013(10) -0.00543(11)
Rh2 0.04422(18) 0.02285(14) 0.01815(13) -0.00140(10) 0.00213(11) -0.00641(12)
Br1 0.0636(3) 0.0482(2) 0.02657(19) -0.00713(17) -0.00306(18) -0.0019(2)
Br4 0.0829(4) 0.0631(3) 0.0263(2) 0.00184(19) -0.0164(2) -0.0139(3)
N1 0.0360(16) 0.0234(14) 0.0255(14) 0.0024(11) -0.0027(12) -0.0061(12)
N2 0.0358(16) 0.0249(14) 0.0274(15) -0.0015(12) 0.0011(12) -0.0067(12)
N3 0.0341(16) 0.0327(16) 0.0278(15) -0.0044(12) 0.0010(12) -0.0094(13)
N4 0.0484(19) 0.0309(16) 0.0271(15) -0.0079(13) 0.0079(13) -0.0144(14)
O1S 0.0462(16) 0.0374(14) 0.0240(12) -0.0027(11) -0.0009(11) -0.0077(12)
O1 0.0544(18) 0.0562(18) 0.0328(15) 0.0182(13) -0.0069(13) -0.0221(15)
O3 0.061(3) 0.248(7) 0.067(3) -0.073(4) -0.030(2) 0.027(3)
O5 0.0495(16) 0.0241(12) 0.0209(11) -0.0013(9) -0.0025(10) -0.0063(11)
O6 0.0619(18) 0.0244(12) 0.0224(12) -0.0015(10) -0.0012(11) -0.0047(12)
O7 0.0335(13) 0.0337(13) 0.0198(11) 0.0002(10) -0.0023(9) -0.0023(11)
O8 0.0459(15) 0.0341(13) 0.0209(12) -0.0042(10) -0.0041(10) 0.0010(12)
O9 0.0426(15) 0.0381(14) 0.0291(13) 0.0004(11) -0.0079(11) -0.0048(12)
O10 0.0313(13) 0.0295(13) 0.0381(14) -0.0006(11) -0.0063(11) -0.0092(11)
O11 0.0639(19) 0.0391(15) 0.0282(13) -0.0090(11) -0.0019(12) -0.0192(14)
O12 0.0383(14) 0.0230(12) 0.0385(14) -0.0016(10) -0.0060(11) -0.0082(10)
C1 0.0316(18) 0.0225(16) 0.0308(18) -0.0009(13) -0.0015(14) -0.0040(14)
C1S 0.066(3) 0.043(2) 0.031(2) -0.0110(18) 0.0044(19) -0.009(2)
C2 0.043(2) 0.040(2) 0.037(2) -0.0136(17) 0.0061(17) -0.0149(18)
C3 0.040(2) 0.0248(16) 0.0225(16) -0.0029(13) -0.0020(14) -0.0100(15)
C4 0.043(2) 0.0250(16) 0.0229(16) -0.0008(13) -0.0030(14) -0.0101(15)
C5 0.0324(19) 0.039(2) 0.0268(17) -0.0053(15) 0.0008(14) -0.0092(16)
C6 0.041(2) 0.040(2) 0.0255(17) 0.0014(15) -0.0101(15) -0.0106(17)
C7 0.057(2) 0.0276(18) 0.0260(17) 0.0055(14) -0.0099(16) -0.0155(17)
C8 0.041(2) 0.0329(18) 0.0286(18) -0.0096(15) -0.0070(15) -0.0072(16)
C11 0.0335(19) 0.0272(17) 0.0246(16) 0.0031(13) -0.0018(14) -0.0048(14)
C12 0.047(2) 0.043(2) 0.0326(19) 0.0048(17) -0.0109(17) -0.0193(18)
C13 0.055(3) 0.046(2) 0.041(2) 0.0095(18) -0.0074(19) -0.028(2)
C14 0.045(2) 0.038(2) 0.0304(19) 0.0071(16) -0.0020(16) -0.0099(18)
C15 0.040(2) 0.044(2) 0.0314(19) 0.0058(16) -0.0098(16) -0.0098(18)
C16 0.037(2) 0.0338(19) 0.0320(18) 0.0028(15) -0.0036(15) -0.0143(16)
C17 0.054(3) 0.084(4) 0.037(2) 0.028(2) -0.012(2) -0.015(3)
C21 0.039(2) 0.0279(17) 0.0300(18) -0.0040(14) -0.0002(15) -0.0115(15)
C22 0.050(3) 0.044(2) 0.049(2) -0.015(2) -0.011(2) 0.002(2)
C23 0.066(3) 0.049(3) 0.073(3) -0.032(3) -0.010(3) 0.006(2)
C24 0.079(4) 0.065(3) 0.050(3) -0.029(2) -0.006(3) -0.022(3)
C25 0.091(4) 0.051(3) 0.039(2) -0.004(2) -0.019(2) -0.025(3)
C26 0.074(3) 0.0295(19) 0.034(2) 0.0008(16) -0.012(2) -0.012(2)
C31 0.035(2) 0.041(2) 0.0351(19) -0.0075(16) -0.0006(16) -0.0172(17)
C32 0.038(2) 0.043(2) 0.034(2) -0.0089(17) 0.0040(16) -0.0167(17)
C33 0.042(2) 0.079(3) 0.043(2) -0.026(2) 0.0037(19) -0.017(2)
C34 0.041(3) 0.130(5) 0.049(3) -0.028(3) -0.011(2) -0.007(3)
C35 0.043(3) 0.124(5) 0.064(3) -0.041(3) -0.016(2) 0.018(3)
C36 0.038(2) 0.080(3) 0.052(3) -0.031(3) -0.006(2) 0.005(2)
C37 0.094(6) 0.316(15) 0.066(4) -0.073(7) -0.033(4) 0.032(7)
C51 0.0329(19) 0.0333(18) 0.0221(16) -0.0066(14) -0.0023(13) -0.0009(15)
C52 0.035(2) 0.0374(19) 0.0261(17) -0.0096(15) 0.0005(14) -0.0063(16)
C53 0.047(2) 0.042(2) 0.0224(17) -0.0031(15) 0.0017(15) -0.0107(18)
C54 0.051(2) 0.047(2) 0.0216(17) -0.0037(16) -0.0065(16) -0.0058(19)
C55 0.046(2) 0.042(2) 0.0262(18) -0.0116(16) -0.0060(16) -0.0051(18)
C56 0.038(2) 0.0354(19) 0.0221(16) -0.0071(14) -0.0007(14) -0.0030(16)
C61 0.0340(19) 0.0235(16) 0.0309(17) -0.0016(14) -0.0049(14) -0.0112(14)
C62 0.040(2) 0.0251(16) 0.0251(16) 0.0006(13) -0.0075(14) -0.0136(15)
C63 0.038(2) 0.0308(18) 0.0219(16) -0.0026(14) -0.0035(14) -0.0098(15)
C64 0.038(2) 0.0240(16) 0.0268(17) 0.0000(13) -0.0068(14) -0.0087(14)
C65 0.039(2) 0.0291(17) 0.0213(16) 0.0003(13) -0.0059(14) -0.0094(15)
C66 0.037(2) 0.0278(17) 0.0246(16) -0.0035(14) -0.0001(14) -0.0110(15)
C71 0.049(2) 0.0315(18) 0.0229(17) -0.0006(14) -0.0098(15) -0.0076(16)
C72 0.054(2) 0.0274(17) 0.0222(16) 0.0073(14) -0.0130(16) -0.0132(17)
C73 0.045(2) 0.0353(19) 0.0250(17) 0.0038(15) -0.0074(15) -0.0097(17)
C74 0.050(2) 0.037(2) 0.0218(17) 0.0003(15) -0.0072(15) -0.0071(17)
C75 0.044(2) 0.0344(19) 0.0294(18) -0.0026(15) -0.0141(16) -0.0086(16)
C76 0.041(2) 0.0319(18) 0.0241(16) 0.0025(14) -0.0115(15) -0.0092(16)
C81 0.0326(19) 0.0231(16) 0.0352(18) -0.0027(14) -0.0061(15) -0.0117(14)
C82 0.043(2) 0.0249(16) 0.0240(16) 0.0044(13) -0.0080(14) -0.0157(15)
C83 0.049(2) 0.0278(17) 0.0227(16) -0.0024(14) -0.0032(15) -0.0133(16)
C84 0.038(2) 0.0261(16) 0.0252(17) -0.0006(13) -0.0057(14) -0.0117(15)
C85 0.0358(19) 0.0262(16) 0.0227(16) -0.0011(13) -0.0065(14) -0.0091(14)
C86 0.0345(19) 0.0293(17) 0.0268(17) -0.0048(14) -0.0068(14) -0.0123(15)
C111 0.040(2) 0.041(2) 0.070(3) -0.005(2) -0.013(2) -0.0141(19)
C112 0.044(3) 0.063(3) 0.054(3) 0.000(2) -0.010(2) -0.017(2)
C113 0.056(3) 0.076(4) 0.103(5) 0.020(3) -0.031(3) -0.018(3)

loop_
_atom_type_symbol
_atom_type_description
_atom_type_scat_dispersion_real
_atom_type_scat_dispersion_imag
_atom_type_scat_source
C C 0.0033 0.0016 'International Tables Vol C Tables 4.2.6.8 and 6.1.1.4'
H H 0.0000 0.0000 'International Tables Vol C Tables 4.2.6.8 and 6.1.1.4'
N N 0.0061 0.0033 'International Tables Vol C Tables 4.2.6.8 and 6.1.1.4'
O O 0.0106 0.0060 'International Tables Vol C Tables 4.2.6.8 and 6.1.1.4'
Br Br -0.2901 2.4595 'International Tables Vol C Tables 4.2.6.8 and 6.1.1.4'
Rh Rh -1.1178 0.9187 'International Tables Vol C Tables 4.2.6.8 and 6.1.1.4'

loop_
_geom_angle_atom_site_label_1
_geom_angle_atom_site_label_2
_geom_angle_atom_site_label_3
_geom_angle
N1 Rh1 N3 91.36(12)
N1 Rh1 O5 175.94(11)
N3 Rh1 O5 91.24(11)
N1 Rh1 O7 92.83(11)
N3 Rh1 O7 173.08(10)
O5 Rh1 O7 84.29(10)
N1 Rh1 O1S 96.29(10)
N3 Rh1 O1S 101.73(11)
O5 Rh1 O1S 86.24(9)
O7 Rh1 O1S 83.29(9)
N1 Rh1 Rh2 88.70(8)
N3 Rh1 Rh2 88.12(8)
O5 Rh1 Rh2 88.26(6)
O7 Rh1 Rh2 86.47(6)
O1S Rh1 Rh2 168.81(7)
N4 Rh2 N2 91.92(12)
N4 Rh2 O8 175.50(11)
N2 Rh2 O8 91.89(11)
N4 Rh2 O6 91.98(12)
N2 Rh2 O6 173.56(11)
O8 Rh2 O6 84.01(11)
N4 Rh2 Rh1 89.28(9)
N2 Rh2 Rh1 88.23(8)
O8 Rh2 Rh1 88.46(6)
O6 Rh2 Rh1 86.70(7)
C1 N1 C11 118.6(3)
C1 N1 Rh1 119.4(2)
C11 N1 Rh1 121.9(2)
C1 N2 C21 117.7(3)
C1 N2 Rh2 119.6(2)
C21 N2 Rh2 122.7(2)
C2 N3 C31 117.0(3)
C2 N3 Rh1 118.9(3)
C31 N3 Rh1 123.9(2)
C2 N4 C41' 125.3(4)
C2 N4 C41 111.2(3)
C2 N4 Rh2 119.2(3)
C41' N4 Rh2 114.0(3)
C41 N4 Rh2 129.3(3)
C1S O1S Rh1 116.4(2)
C14 O1 C17 117.1(3)
C37 O3 C34 117.9(5)
C3 O5 Rh1 118.1(2)
C3 O6 Rh2 117.9(2)
C4 O7 Rh1 118.6(2)
C4 O8 Rh2 117.9(2)
C51 O9 C101 118.1(3)
C51 O9 C104 113.7(7)
C61 O10 C111 114.4(3)
C121 O11 C71 113.7(4)
C71 O11 C124 109.8(6)
C81 O12 C131 111.4(4)
C81 O12 C134 111.7(4)
N1 C1 N2 124.0(3)
N4 C2 N3 124.4(4)
O6 C3 O5 124.9(3)
O6 C3 C84 118.6(3)
O5 C3 C84 116.4(3)
O8 C4 O7 124.6(3)
O8 C4 C64 117.1(3)
O7 C4 C64 118.2(3)
C52 C5 C66 110.9(3)
C76 C6 C62 110.6(3)
C72 C7 C82 109.4(3)
C56 C8 C86 111.0(3)
C12 C11 C16 117.7(3)
C12 C11 N1 122.9(3)
C16 C11 N1 119.4(3)
C11 C12 C13 120.9(4)
C14 C13 C12 120.4(4)
C13 C14 O1 116.8(4)
C13 C14 C15 119.5(3)
O1 C14 C15 123.7(4)
C16 C15 C14 119.8(4)
C15 C16 C11 121.7(4)
C22 C21 C26 117.6(4)
C22 C21 N2 123.3(3)
C26 C21 N2 119.1(3)
C21 C22 C23 120.8(4)
C24 C23 C22 120.3(4)
C23 C24 C25 120.4(4)
C23 C24 O2' 113.1(6)
C25 C24 O2' 125.2(6)
C23 C24 O2 133.0(6)
C25 C24 O2 106.3(6)
C26 C25 C24 119.7(5)
C25 C26 C21 121.2(4)
C32 C31 C36 117.7(4)
C32 C31 N3 120.4(4)
C36 C31 N3 121.8(4)
C33 C32 C31 121.5(4)
C34 C33 C32 119.4(4)
C33 C34 C35 120.3(5)
C33 C34 O3 124.5(5)
C35 C34 O3 115.2(5)
C34 C35 C36 119.9(5)
C35 C36 C31 121.1(4)
O9 C51 C56 119.0(3)
O9 C51 C52 118.8(3)
C56 C51 C52 121.9(3)
C53 C52 C51 118.1(3)
C53 C52 C5 121.0(3)
C51 C52 C5 120.8(3)
C54 C53 C52 120.1(4)
C53 C54 C55 121.7(3)
C53 C54 Br4 118.5(3)
C55 C54 Br4 119.8(3)
C54 C55 C56 119.1(4)
C51 C56 C55 118.7(4)
C51 C56 C8 120.2(3)
C55 C56 C8 120.8(3)
O10 C61 C66 119.8(3)
O10 C61 C62 119.3(3)
C66 C61 C62 120.8(3)
C63 C62 C61 118.6(3)
C63 C62 C6 121.2(3)
C61 C62 C6 120.1(3)
C62 C63 C64 121.4(3)
C65 C64 C63 119.0(3)
C65 C64 C4 120.5(3)
C63 C64 C4 119.8(3)
C66 C65 C64 121.3(3)
C65 C66 C61 118.9(3)
C65 C66 C5 119.7(3)
C61 C66 C5 121.2(3)
O11 C71 C76 119.3(3)
O11 C71 C72 118.7(3)
C76 C71 C72 121.9(3)
C71 C72 C73 117.9(3)
C71 C72 C7 120.9(3)
C73 C72 C7 121.1(4)
C74 C73 C72 120.1(4)
C73 C74 C75 121.0(4)
C73 C74 Br1 120.4(3)
C75 C74 Br1 118.5(3)
C76 C75 C74 119.8(3)
C75 C76 C71 118.3(3)
C75 C76 C6 120.2(3)
C71 C76 C6 121.4(3)
O12 C81 C82 120.2(3)
O12 C81 C86 118.8(3)
C82 C81 C86 121.0(3)
C83 C82 C81 119.3(3)
C83 C82 C7 119.0(3)
C81 C82 C7 121.6(3)
C82 C83 C84 120.5(3)
C85 C84 C83 119.0(3)
C85 C84 C3 120.0(3)
C83 C84 C3 120.7(3)
C86 C85 C84 121.9(3)
C85 C86 C81 118.1(3)
C85 C86 C8 120.0(3)
C81 C86 C8 121.8(3)
C27 O2 C24 109.4(8)
C27' O2' C24 110.8(10)
C42 C41 C46 120.0
C42 C41 N4 126.2(3)
C46 C41 N4 113.6(3)
C41 C42 C43 120.0
C44 C43 C42 120.0
C43 C44 C45 120.0
C43 C44 O4 124.6(4)
C45 C44 O4 115.4(4)
C44 C45 C46 120.0
C45 C46 C41 120.0
C44 O4 C47 117.2(7)
C42' C41' C46' 120.0
C42' C41' N4 118.2(4)
C46' C41' N4 121.3(4)
C41' C42' C43' 120.0
C44' C43' C42' 120.0
O4' C44' C45' 117.1(5)
O4' C44' C43' 122.9(5)
C45' C44' C43' 120.0
C44' C45' C46' 120.0
C45' C46' C41' 120.0
C44' O4' C47' 118.5(6)
O10 C111 C112 109.0(3)
C113 C112 C111 112.7(4)
O9 C101 C102 111.2(5)
C101 C102 C103 112.9(5)
C105 C104 O9 115.4(13)
C104 C105 C106 111.0(14)
O12 C131 C132 111.5(8)
C133 C132 C131 118.6(10)
O12 C134 C135 109.1(6)
C134 C135 C136 112.9(7)
O11 C121 C122 115.5(6)
C121 C122 C123 113.3(8)
C125 C124 O11 110.0(13)
C124 C125 C126 112.8(15)

loop_
_geom_bond_atom_site_label_1
_geom_bond_atom_site_label_2
_geom_bond_distance
Rh1 N1 2.026(3)
Rh1 N3 2.038(3)
Rh1 O5 2.048(2)
Rh1 O7 2.088(2)
Rh1 O1S 2.301(2)
Rh1 Rh2 2.4383(4)
Rh2 N4 2.012(3)
Rh2 N2 2.026(3)
Rh2 O8 2.063(3)
Rh2 O6 2.088(2)
Br1 C74 1.898(4)
Br4 C54 1.904(4)
N1 C1 1.314(4)
N1 C11 1.436(4)
N2 C1 1.325(4)
N2 C21 1.429(5)
N3 C2 1.332(5)
N3 C31 1.423(5)
N4 C2 1.320(5)
N4 C41' 1.455(5)
N4 C41 1.466(5)
O1S C1S 1.452(5)
O1 C14 1.380(4)
O1 C17 1.432(5)
O3 C37 1.373(8)
O3 C34 1.387(6)
O5 C3 1.275(4)
O6 C3 1.270(4)
O7 C4 1.276(4)
O8 C4 1.270(4)
O9 C51 1.374(4)
O9 C101 1.415(6)
O9 C104 1.523(16)
O10 C61 1.379(4)
O10 C111 1.439(5)
O11 C121 1.347(7)
O11 C71 1.388(4)
O11 C124 1.667(16)
O12 C81 1.390(4)
O12 C131 1.450(10)
O12 C134 1.466(9)
C3 C84 1.493(5)
C4 C64 1.498(5)
C5 C52 1.516(5)
C5 C66 1.528(5)
C6 C76 1.525(5)
C6 C62 1.527(5)
C7 C72 1.520(5)
C7 C82 1.535(5)
C8 C56 1.528(5)
C8 C86 1.531(5)
C11 C12 1.381(5)
C11 C16 1.399(5)
C12 C13 1.397(5)
C13 C14 1.377(6)
C14 C15 1.386(6)
C15 C16 1.379(5)
C21 C22 1.382(5)
C21 C26 1.409(5)
C22 C23 1.392(6)
C23 C24 1.364(7)
C24 C25 1.375(7)
C24 O2' 1.416(10)
C24 O2 1.445(9)
C25 C26 1.375(6)
C31 C32 1.393(5)
C31 C36 1.395(6)
C32 C33 1.385(6)
C33 C34 1.379(7)
C34 C35 1.380(7)
C35 C36 1.382(7)
C51 C56 1.397(5)
C51 C52 1.402(5)
C52 C53 1.401(5)
C53 C54 1.379(6)
C54 C55 1.395(6)
C55 C56 1.402(5)
C61 C66 1.402(5)
C61 C62 1.414(5)
C62 C63 1.383(5)
C63 C64 1.401(5)
C64 C65 1.395(5)
C65 C66 1.387(5)
C71 C76 1.393(5)
C71 C72 1.396(5)
C72 C73 1.398(5)
C73 C74 1.377(5)
C74 C75 1.392(5)
C75 C76 1.390(5)
C81 C82 1.395(5)
C81 C86 1.408(5)
C82 C83 1.388(5)
C83 C84 1.397(5)
C84 C85 1.393(5)
C85 C86 1.379(5)
O2 C27 1.442(15)
O2' C27' 1.331(19)
C41 C42 1.3900
C41 C46 1.3900
C42 C43 1.3900
C43 C44 1.3900
C44 C45 1.3900
C44 O4 1.402(7)
C45 C46 1.3900
O4 C47 1.439(12)
C41' C42' 1.3900
C41' C46' 1.3900
C42' C43' 1.3900
C43' C44' 1.3900
C44' O4' 1.388(7)
C44' C45' 1.3900
C45' C46' 1.3900
O4' C47' 1.423(11)
C111 C112 1.511(6)
C112 C113 1.490(6)
C101 C102 1.506(7)
C102 C103 1.532(8)
C104 C105 1.506(13)
C105 C106 1.509(14)
C131 C132 1.485(10)
C132 C133 1.475(12)
C134 C135 1.482(9)
C135 C136 1.496(9)
C121 C122 1.490(9)
C122 C123 1.517(11)
C124 C125 1.500(13)
C125 C126 1.518(14)
